data_2019282
loop_
_publ_author_name
'Santiso-Quinones, Gustavo'
'Rodriguez-Lugo, Rafael'
'Sacchetti, Vittorio'
'Gr\"utzmacher, Hansj\"org'

_publ_section_title
;
 Ru^II^--hydride--<i>trop</i> complexes: X-ray single-crystal
 determination and quantum-chemical calculations
;
_journal_issue 12
_journal_name_full 'Acta Crystallographica Section C'
_journal_page_first 1421
_journal_page_last 1426
_journal_paper_doi 10.1107/S0108270113024505
_journal_volume 69
_journal_year 2013
_chemical_formula_iupac '[Ru Cl H (C32 H28 N2)], 0.5C4 H10 O2'
_chemical_formula_moiety 'C32 H29 Cl N2 Ru, 0.5(C4 H10 O2)'
_chemical_formula_sum 'C34 H34 Cl N2 O Ru'
_chemical_formula_weight 623.15
_chemical_name_common
;
(1SR,2RS)-[Ru^II^(H)(Cl)(<i>trop</i>HN(CH~2~)~2~HN<i>trop</i>)]
;
_chemical_name_systematic
;Chlorido{(1<i>SR</i>,2<i>RS</i>)-<i>N</i>,<i>N</i>'-bis[(10,11-\h)-5<i>H</i>-dibenzo[<i>a</i>,<i>d</i>]cyclohepten-5-amine]ethane-1,2-diamine-\k^2^<i>N</i>,<i>N</i>'}hydridoruthenium(II) dimethoxyethane
hemisolvate
;
_space_group_IT_number 2
_symmetry_cell_setting triclinic
_symmetry_space_group_name_Hall '-P 1'
_symmetry_space_group_name_H-M 'P -1'
_atom_sites_solution_hydrogens geom
_atom_sites_solution_primary direct
_atom_sites_solution_secondary difmap
_audit_creation_method SHELXL-97
_cell_angle_alpha 94.297(3)
_cell_angle_beta 99.725(3)
_cell_angle_gamma 112.661(2)
_cell_formula_units_Z 2
_cell_length_a 9.2374(4)
_cell_length_b 10.4465(5)
_cell_length_c 15.5708(7)
_cell_measurement_reflns_used 4562
_cell_measurement_temperature 100(2)
_cell_measurement_theta_max 24.71
_cell_measurement_theta_min 2.34
_cell_volume 1350.35(11)
_computing_cell_refinement 'SAINT (Bruker, 2008)'
_computing_data_collection 'APEX2 (Bruker, 2008)'
_computing_data_reduction 'SAINT (Bruker, 2008)'
_computing_molecular_graphics 'SHELXTL (Sheldrick, 2008)'
_computing_publication_material 'SHELXTL (Sheldrick, 2008)'
_computing_structure_refinement 'SHELXL97 (Sheldrick, 2008)'
_computing_structure_solution 'SHELXS97 (Sheldrick, 2008)'
_diffrn_ambient_temperature 100(2)
_diffrn_measured_fraction_theta_full 0.990
_diffrn_measured_fraction_theta_max 0.990
_diffrn_measurement_device_type 'Bruker APEXII CCD'
_diffrn_measurement_method 'phi and omega scans'
_diffrn_radiation_monochromator graphite
_diffrn_radiation_source 'fine-focus sealed tube'
_diffrn_radiation_type MoK\a
_diffrn_radiation_wavelength 0.71073
_diffrn_reflns_av_R_equivalents 0.0429
_diffrn_reflns_av_sigmaI/netI 0.0725
_diffrn_reflns_limit_h_max 10
_diffrn_reflns_limit_h_min -10
_diffrn_reflns_limit_k_max 12
_diffrn_reflns_limit_k_min -12
_diffrn_reflns_limit_l_max 17
_diffrn_reflns_limit_l_min -18
_diffrn_reflns_number 11354
_diffrn_reflns_theta_full 24.71
_diffrn_reflns_theta_max 24.71
_diffrn_reflns_theta_min 1.34
_exptl_absorpt_coefficient_mu 0.711
_exptl_absorpt_correction_type none
_exptl_crystal_colour green
_exptl_crystal_density_diffrn 1.533
_exptl_crystal_density_method 'not measured'
_exptl_crystal_description 'rectangular platelet'
_exptl_crystal_F_000 642
_exptl_crystal_size_max 0.12
_exptl_crystal_size_mid 0.06
_exptl_crystal_size_min 0.02
_refine_diff_density_max 1.042
_refine_diff_density_min -0.595
_refine_ls_extinction_method none
_refine_ls_goodness_of_fit_ref 0.923
_refine_ls_hydrogen_treatment mixed
_refine_ls_matrix_type full
_refine_ls_number_parameters 371
_refine_ls_number_reflns 4562
_refine_ls_number_restraints 0
_refine_ls_restrained_S_all 0.923
_refine_ls_R_factor_all 0.0486
_refine_ls_R_factor_gt 0.0321
_refine_ls_shift/su_max 0.001
_refine_ls_shift/su_mean 0.000
_refine_ls_structure_factor_coef Fsqd
_refine_ls_weighting_details 'calc w=1/[\s^2^(Fo^2^)+(0.0202P)^2^+0.0000P] where P=(Fo^2^+2Fc^2^)/3'
_refine_ls_weighting_scheme calc
_refine_ls_wR_factor_gt 0.0553
_refine_ls_wR_factor_ref 0.0587
_reflns_number_gt 3553
_reflns_number_total 4562
_reflns_threshold_expression I>2sigma(I)
_cod_data_source_file fa3321.cif
_cod_data_source_block II
_cod_database_code 2019282

loop_
_symmetry_equiv_pos_as_xyz
'x, y, z'
'-x, -y, -z'

loop_
_atom_site_type_symbol
_atom_site_label
_atom_site_fract_x
_atom_site_fract_y
_atom_site_fract_z
_atom_site_U_iso_or_equiv
_atom_site_adp_type
_atom_site_calc_flag
_atom_site_refinement_flags
_atom_site_occupancy
_atom_site_symmetry_multiplicity
Ru Ru1 0.35475(3) 0.42021(3) 0.785353(19) 0.01281(8) Uani d . 1 1
H H0 0.212(4) 0.457(4) 0.747(2) 0.060(12) Uiso d . 1 1
Cl Cl1 0.59239(9) 0.43252(8) 0.89989(5) 0.01573(19) Uani d . 1 1
N N1 0.2553(3) 0.4373(2) 0.89582(18) 0.0120(6) Uani d . 1 1
N N2 0.4658(3) 0.6399(3) 0.82561(18) 0.0150(6) Uani d . 1 1
O O1 0.7854(2) 0.9070(2) 0.48023(14) 0.0205(5) Uani d . 1 1
C C1 0.1213(3) 0.3094(3) 0.9120(2) 0.0119(7) Uani d . 1 1
H H1 0.0850 0.3357 0.9650 0.014 Uiso calc R 1 1
C C2 -0.0195(3) 0.2563(3) 0.8340(2) 0.0132(7) Uani d . 1 1
C C3 -0.0029(3) 0.2158(3) 0.7497(2) 0.0123(7) Uani d . 1 1
C C4 0.1508(3) 0.2240(3) 0.7295(2) 0.0132(7) Uani d . 1 1
H H4 0.1421 0.1964 0.6653 0.016 Uiso calc R 1 1
C C5 0.2692(3) 0.1945(3) 0.7842(2) 0.0123(7) Uani d . 1 1
H H5 0.3254 0.1504 0.7503 0.015 Uiso calc R 1 1
C C6 0.2573(3) 0.1493(3) 0.8715(2) 0.0116(5) Uani d . 1 1
C C7 0.1866(3) 0.1995(3) 0.9314(2) 0.0116(5) Uani d . 1 1
C C8 -0.1379(3) 0.1688(3) 0.6803(2) 0.0148(7) Uani d . 1 1
H H8 -0.1282 0.1423 0.6226 0.018 Uiso calc R 1 1
C C9 -0.2847(4) 0.1602(3) 0.6941(2) 0.0176(8) Uani d . 1 1
H H9 -0.3752 0.1266 0.6462 0.021 Uiso calc R 1 1
C C10 -0.3006(4) 0.2003(3) 0.7769(2) 0.0186(8) Uani d . 1 1
H H10 -0.4016 0.1951 0.7864 0.022 Uiso calc R 1 1
C C11 -0.1683(3) 0.2482(3) 0.8462(2) 0.0148(7) Uani d . 1 1
H H11 -0.1793 0.2762 0.9033 0.018 Uiso calc R 1 1
C C12 0.3170(3) 0.0495(3) 0.8953(2) 0.0159(8) Uani d . 1 1
H H12 0.3691 0.0168 0.8567 0.019 Uiso calc R 1 1
C C13 0.3015(3) -0.0024(3) 0.9741(2) 0.0181(8) Uani d . 1 1
H H13 0.3407 -0.0716 0.9884 0.022 Uiso calc R 1 1
C C14 0.2295(3) 0.0458(3) 1.0318(2) 0.0168(8) Uani d . 1 1
H H14 0.2179 0.0094 1.0855 0.020 Uiso calc R 1 1
C C15 0.1742(3) 0.1477(3) 1.0108(2) 0.0152(7) Uani d . 1 1
H H15 0.1270 0.1829 1.0512 0.018 Uiso calc R 1 1
C C16 0.5395(4) 0.7299(3) 0.7607(2) 0.0145(7) Uani d . 1 1
C C17 0.6817(4) 0.7013(3) 0.7433(2) 0.0142(7) Uani d . 1 1
C C18 0.6647(4) 0.5651(3) 0.7125(2) 0.0133(7) Uani d . 1 1
C C19 0.5086(3) 0.4411(3) 0.6911(2) 0.0139(7) Uani d . 1 1
H H19 0.5177 0.3517 0.6712 0.017 Uiso calc R 1 1
C C20 0.3633(4) 0.4476(3) 0.6497(2) 0.0164(8) Uani d . 1 1
H H20 0.2914 0.3605 0.6073 0.020 Uiso calc R 1 1
C C21 0.3412(3) 0.5735(3) 0.6242(2) 0.0165(8) Uani d . 1 1
C C22 0.4179(3) 0.7062(3) 0.6771(2) 0.0138(7) Uani d . 1 1
C C23 0.8004(4) 0.5460(4) 0.6980(2) 0.0209(8) Uani d . 1 1
C C24 0.9480(4) 0.6584(4) 0.7094(2) 0.0232(9) Uani d . 1 1
H H24 1.0383 0.6433 0.6977 0.028 Uiso calc R 1 1
C C25 0.9634(4) 0.7922(4) 0.7378(2) 0.0229(9) Uani d . 1 1
C C26 0.8321(4) 0.8132(3) 0.7558(2) 0.0184(8) Uani d . 1 1
H H26 0.8442 0.9052 0.7770 0.022 Uiso calc R 1 1
C C27 0.2340(4) 0.5595(3) 0.5458(2) 0.0231(8) Uani d . 1 1
H H27 0.1805 0.4704 0.5095 0.028 Uiso calc R 1 1
C C28 0.2034(4) 0.6721(4) 0.5194(2) 0.0256(9) Uani d . 1 1
H H28 0.1316 0.6602 0.4651 0.031 Uiso calc R 1 1
C C29 0.2779(4) 0.8021(4) 0.5726(2) 0.0237(9) Uani d . 1 1
H H29 0.2566 0.8795 0.5554 0.028 Uiso calc R 1 1
C C30 0.3836(4) 0.8177(3) 0.6508(2) 0.0202(8) Uani d . 1 1
H H30 0.4340 0.9065 0.6874 0.024 Uiso calc R 1 1
C C31 0.3548(4) 0.6828(3) 0.8676(2) 0.0240(8) Uani d . 1 1
H H31A 0.3099 0.7340 0.8275 0.029 Uiso calc R 1 1
H H31B 0.4170 0.7484 0.9227 0.029 Uiso calc R 1 1
C C32 0.2174(4) 0.5613(3) 0.8888(3) 0.0283(9) Uani d . 1 1
H H32A 0.1945 0.5903 0.9452 0.034 Uiso calc R 1 1
H H32B 0.1198 0.5364 0.8420 0.034 Uiso calc R 1 1
C C33 0.6774(4) 0.8193(3) 0.5277(2) 0.0249(8) Uani d . 1 1
H H33A 0.6963 0.7338 0.5326 0.037 Uiso calc R 1 1
H H33B 0.5666 0.7942 0.4964 0.037 Uiso calc R 1 1
H H33C 0.6951 0.8696 0.5868 0.037 Uiso calc R 1 1
C C34 0.9478(3) 0.9388(3) 0.5193(2) 0.0181(8) Uani d . 1 1
H H34A 0.9732 0.8564 0.5068 0.022 Uiso calc R 1 1
H H34B 0.9671 0.9639 0.5841 0.022 Uiso calc R 1 1
H H1A 0.340(3) 0.458(3) 0.941(2) 0.017(9) Uiso d . 1 1
H H2A 0.541(4) 0.643(3) 0.868(2) 0.026(10) Uiso d . 1 1
H H16 0.577(3) 0.824(3) 0.788(2) 0.018(8) Uiso d . 1 1
H H23 0.788(3) 0.455(3) 0.674(2) 0.025(9) Uiso d . 1 1
H H25 1.060(4) 0.866(3) 0.745(2) 0.029(10) Uiso d . 1 1

loop_
_atom_site_aniso_label
_atom_site_aniso_U_11
_atom_site_aniso_U_22
_atom_site_aniso_U_33
_atom_site_aniso_U_12
_atom_site_aniso_U_13
_atom_site_aniso_U_23
Ru1 0.01252(15) 0.00934(13) 0.01561(16) 0.00248(11) 0.00474(11) 0.00311(11)
Cl1 0.0145(4) 0.0157(4) 0.0151(5) 0.0050(4) 0.0015(4) 0.0007(3)
N1 0.0096(15) 0.0100(13) 0.0151(16) 0.0039(12) 0.0000(13) 0.0012(12)
N2 0.0155(17) 0.0125(14) 0.0152(17) 0.0040(13) 0.0027(14) 0.0021(13)
O1 0.0151(13) 0.0240(13) 0.0242(14) 0.0067(11) 0.0088(11) 0.0116(11)
C1 0.0094(17) 0.0124(16) 0.0120(19) 0.0022(14) 0.0026(14) 0.0022(14)
C2 0.0128(18) 0.0068(15) 0.021(2) 0.0039(14) 0.0049(15) 0.0077(15)
C3 0.0117(18) 0.0053(15) 0.018(2) 0.0004(14) 0.0035(15) 0.0059(14)
C4 0.0128(18) 0.0093(15) 0.0127(19) -0.0002(14) 0.0025(15) 0.0005(14)
C5 0.0117(18) 0.0055(15) 0.019(2) 0.0008(13) 0.0079(15) -0.0009(14)
C6 0.0055(12) 0.0072(11) 0.0154(14) -0.0029(9) -0.0014(10) 0.0008(10)
C7 0.0055(12) 0.0072(11) 0.0154(14) -0.0029(9) -0.0014(10) 0.0008(10)
C8 0.019(2) 0.0113(16) 0.0134(19) 0.0055(15) 0.0025(16) 0.0043(14)
C9 0.0116(19) 0.0108(16) 0.024(2) 0.0002(15) -0.0039(16) 0.0054(15)
C10 0.0128(19) 0.0139(17) 0.029(2) 0.0045(15) 0.0047(17) 0.0103(16)
C11 0.018(2) 0.0118(16) 0.019(2) 0.0075(15) 0.0089(16) 0.0075(15)
C12 0.0096(18) 0.0106(16) 0.025(2) 0.0012(14) 0.0037(15) 0.0003(15)
C13 0.0096(18) 0.0097(16) 0.028(2) 0.0006(15) -0.0069(16) 0.0028(16)
C14 0.0112(18) 0.0130(16) 0.020(2) -0.0005(14) -0.0021(15) 0.0065(15)
C15 0.0089(18) 0.0148(16) 0.0157(19) -0.0003(14) -0.0001(14) -0.0003(15)
C16 0.020(2) 0.0069(16) 0.015(2) 0.0029(15) 0.0051(15) 0.0043(15)
C17 0.0127(18) 0.0187(18) 0.0079(18) 0.0036(15) -0.0005(14) 0.0054(15)
C18 0.0163(19) 0.0163(17) 0.0078(18) 0.0062(15) 0.0032(14) 0.0053(14)
C19 0.0178(19) 0.0140(16) 0.0125(19) 0.0070(15) 0.0080(15) 0.0034(14)
C20 0.0190(19) 0.0128(16) 0.0122(19) 0.0019(15) 0.0006(15) 0.0024(15)
C21 0.0091(18) 0.0186(17) 0.019(2) 0.0017(15) 0.0030(15) 0.0085(16)
C22 0.0082(17) 0.0158(17) 0.019(2) 0.0041(14) 0.0067(15) 0.0084(15)
C23 0.022(2) 0.023(2) 0.020(2) 0.0094(18) 0.0067(16) 0.0073(17)
C24 0.015(2) 0.033(2) 0.026(2) 0.0102(17) 0.0079(16) 0.0161(18)
C25 0.013(2) 0.025(2) 0.021(2) -0.0036(18) 0.0031(17) 0.0086(17)
C26 0.017(2) 0.0177(18) 0.0129(19) 0.0000(16) 0.0009(15) 0.0053(15)
C27 0.017(2) 0.0211(18) 0.024(2) 0.0012(16) -0.0006(16) 0.0097(17)
C28 0.0130(19) 0.033(2) 0.029(2) 0.0067(17) 0.0014(17) 0.0167(19)
C29 0.019(2) 0.028(2) 0.033(2) 0.0129(17) 0.0107(18) 0.0210(19)
C30 0.019(2) 0.0147(17) 0.030(2) 0.0066(16) 0.0117(17) 0.0092(16)
C31 0.026(2) 0.0183(18) 0.032(2) 0.0111(16) 0.0115(17) 0.0086(17)
C32 0.021(2) 0.0230(19) 0.043(3) 0.0106(17) 0.0052(18) 0.0141(19)
C33 0.022(2) 0.0240(19) 0.028(2) 0.0057(17) 0.0111(17) 0.0066(17)
C34 0.018(2) 0.0199(17) 0.021(2) 0.0106(16) 0.0059(16) 0.0067(16)

loop_
_atom_type_symbol
_atom_type_description
_atom_type_scat_dispersion_real
_atom_type_scat_dispersion_imag
_atom_type_scat_source
C C 0.0033 0.0016 'International Tables Vol C Tables 4.2.6.8 and 6.1.1.4'
H H 0.0000 0.0000 'International Tables Vol C Tables 4.2.6.8 and 6.1.1.4'
N N 0.0061 0.0033 'International Tables Vol C Tables 4.2.6.8 and 6.1.1.4'
Ru Ru -1.2594 0.8363 'International Tables Vol C Tables 4.2.6.8 and 6.1.1.4'
Cl Cl 0.1484 0.1585 'International Tables Vol C Tables 4.2.6.8 and 6.1.1.4'
O O 0.0106 0.0060 'International Tables Vol C Tables 4.2.6.8 and 6.1.1.4'

loop_
_geom_angle_atom_site_label_1
_geom_angle_atom_site_label_2
_geom_angle_atom_site_label_3
_geom_angle_site_symmetry_1
_geom_angle_site_symmetry_3
_geom_angle
N1 Ru1 N2 . . 79.88(10)
N1 Ru1 C20 . . 149.17(11)
N2 Ru1 C20 . . 90.79(11)
N1 Ru1 C4 . . 90.49(11)
N2 Ru1 C4 . . 153.64(11)
C20 Ru1 C4 . . 85.03(12)
N1 Ru1 C5 . . 89.71(10)
N2 Ru1 C5 . . 163.16(11)
C20 Ru1 C5 . . 104.68(12)
C4 Ru1 C5 . . 37.98(10)
N1 Ru1 C19 . . 166.40(11)
N2 Ru1 C19 . . 89.49(11)
C20 Ru1 C19 . . 38.10(11)
C4 Ru1 C19 . . 102.67(12)
C5 Ru1 C19 . . 98.53(11)
N1 Ru1 Cl1 . . 83.93(7)
N2 Ru1 Cl1 . . 81.22(8)
C20 Ru1 Cl1 . . 123.89(8)
C4 Ru1 Cl1 . . 122.40(8)
C5 Ru1 Cl1 . . 84.56(8)
C19 Ru1 Cl1 . . 86.09(8)
N1 Ru1 H0 . . 76.9(13)
N2 Ru1 H0 . . 81.1(13)
C20 Ru1 H0 . . 72.6(13)
C4 Ru1 H0 . . 72.8(13)
C5 Ru1 H0 . . 109.6(13)
C19 Ru1 H0 . . 110.0(13)
Cl1 Ru1 H0 . . 155.9(14)
C32 N1 C1 . . 114.9(2)
C32 N1 Ru1 . . 104.3(2)
C1 N1 Ru1 . . 118.43(19)
C32 N1 H1A . . 109.7(19)
C1 N1 H1A . . 106.4(18)
Ru1 N1 H1A . . 102.3(19)
C31 N2 C16 . . 115.1(2)
C31 N2 Ru1 . . 108.12(18)
C16 N2 Ru1 . . 117.8(2)
C31 N2 H2A . . 106(2)
C16 N2 H2A . . 109(2)
Ru1 N2 H2A . . 98(2)
C34 O1 C33 . . 112.0(2)
N1 C1 C2 . . 110.7(2)
N1 C1 C7 . . 108.4(2)
C2 C1 C7 . . 112.1(2)
N1 C1 H1 . . 108.5
C2 C1 H1 . . 108.5
C7 C1 H1 . . 108.5
C11 C2 C3 . . 119.4(3)
C11 C2 C1 . . 119.4(3)
C3 C2 C1 . . 121.3(3)
C8 C3 C2 . . 118.3(3)
C8 C3 C4 . . 118.2(3)
C2 C3 C4 . . 123.5(3)
C5 C4 C3 . . 126.1(3)
C5 C4 Ru1 . . 71.24(16)
C3 C4 Ru1 . . 114.5(2)
C5 C4 H4 . . 112.7
C3 C4 H4 . . 112.7
Ru1 C4 H4 . . 112.7
C4 C5 C6 . . 124.8(3)
C4 C5 Ru1 . . 70.77(16)
C6 C5 Ru1 . . 114.8(2)
C4 C5 H5 . . 113.1
C6 C5 H5 . . 113.1
Ru1 C5 H5 . . 113.1
C12 C6 C7 . . 118.0(3)
C12 C6 C5 . . 118.6(3)
C7 C6 C5 . . 123.4(3)
C15 C7 C6 . . 120.0(3)
C15 C7 C1 . . 118.3(3)
C6 C7 C1 . . 121.7(3)
C9 C8 C3 . . 121.3(3)
C9 C8 H8 . . 119.3
C3 C8 H8 . . 119.3
C10 C9 C8 . . 120.2(3)
C10 C9 H9 . . 119.9
C8 C9 H9 . . 119.9
C9 C10 C11 . . 119.3(3)
C9 C10 H10 . . 120.3
C11 C10 H10 . . 120.3
C10 C11 C2 . . 121.4(3)
C10 C11 H11 . . 119.3
C2 C11 H11 . . 119.3
C13 C12 C6 . . 121.1(3)
C13 C12 H12 . . 119.4
C6 C12 H12 . . 119.4
C14 C13 C12 . . 120.4(3)
C14 C13 H13 . . 119.8
C12 C13 H13 . . 119.8
C13 C14 C15 . . 119.4(3)
C13 C14 H14 . . 120.3
C15 C14 H14 . . 120.3
C14 C15 C7 . . 121.0(3)
C14 C15 H15 . . 119.5
C7 C15 H15 . . 119.5
N2 C16 C22 . . 111.4(3)
N2 C16 C17 . . 109.1(2)
C22 C16 C17 . . 111.9(3)
N2 C16 H16 . . 106.2(18)
C22 C16 H16 . . 109.1(17)
C17 C16 H16 . . 109.0(18)
C26 C17 C18 . . 119.3(3)
C26 C17 C16 . . 119.4(3)
C18 C17 C16 . . 121.3(3)
C23 C18 C17 . . 118.5(3)
C23 C18 C19 . . 117.9(3)
C17 C18 C19 . . 123.6(3)
C20 C19 C18 . . 122.7(3)
C20 C19 Ru1 . . 70.43(17)
C18 C19 Ru1 . . 116.2(2)
C20 C19 H19 . . 113.5
C18 C19 H19 . . 113.6
Ru1 C19 H19 . . 113.6
C19 C20 C21 . . 126.9(3)
C19 C20 Ru1 . . 71.47(17)
C21 C20 Ru1 . . 114.5(2)
C19 C20 H20 . . 112.4
C21 C20 H20 . . 112.4
Ru1 C20 H20 . . 112.4
C27 C21 C22 . . 118.0(3)
C27 C21 C20 . . 118.7(3)
C22 C21 C20 . . 123.2(3)
C30 C22 C21 . . 119.7(3)
C30 C22 C16 . . 119.6(3)
C21 C22 C16 . . 120.7(3)
C24 C23 C18 . . 121.4(3)
C24 C23 H23 . . 119.9(19)
C18 C23 H23 . . 118.4(19)
C25 C24 C23 . . 119.9(3)
C25 C24 H24 . . 120.1
C23 C24 H24 . . 120.1
C24 C25 C26 . . 119.8(3)
C24 C25 H25 . . 120(2)
C26 C25 H25 . . 120(2)
C25 C26 C17 . . 121.1(3)
C25 C26 H26 . . 119.4
C17 C26 H26 . . 119.4
C28 C27 C21 . . 121.7(3)
C28 C27 H27 . . 119.1
C21 C27 H27 . . 119.1
C27 C28 C29 . . 119.8(3)
C27 C28 H28 . . 120.1
C29 C28 H28 . . 120.1
C30 C29 C28 . . 119.2(3)
C30 C29 H29 . . 120.4
C28 C29 H29 . . 120.4
C29 C30 C22 . . 121.5(3)
C29 C30 H30 . . 119.2
C22 C30 H30 . . 119.2
N2 C31 C32 . . 113.9(3)
N2 C31 H31A . . 108.8
C32 C31 H31A . . 108.8
N2 C31 H31B . . 108.8
C32 C31 H31B . . 108.8
H31A C31 H31B . . 107.7
N1 C32 C31 . . 111.6(3)
N1 C32 H32A . . 109.3
C31 C32 H32A . . 109.3
N1 C32 H32B . . 109.3
C31 C32 H32B . . 109.3
H32A C32 H32B . . 108.0
O1 C33 H33A . . 109.5
O1 C33 H33B . . 109.5
H33A C33 H33B . . 109.5
O1 C33 H33C . . 109.5
H33A C33 H33C . . 109.5
H33B C33 H33C . . 109.5
O1 C34 C34 . 2_776 107.7(3)
O1 C34 H34A . . 110.2
C34 C34 H34A 2_776 . 110.2
O1 C34 H34B . . 110.2
C34 C34 H34B 2_776 . 110.2
H34A C34 H34B . . 108.5

loop_
_geom_bond_atom_site_label_1
_geom_bond_atom_site_label_2
_geom_bond_site_symmetry_2
_geom_bond_distance
Ru1 N1 . 2.109(3)
Ru1 N2 . 2.113(3)
Ru1 C20 . 2.163(3)
Ru1 C4 . 2.170(3)
Ru1 C5 . 2.176(3)
Ru1 C19 . 2.177(3)
Ru1 Cl1 . 2.5380(8)
Ru1 H0 . 1.55(3)
N1 C32 . 1.473(4)
N1 C1 . 1.504(4)
N1 H1A . 0.91(3)
N2 C31 . 1.488(4)
N2 C16 . 1.501(4)
N2 H2A . 0.86(3)
O1 C34 . 1.417(3)
O1 C33 . 1.424(3)
C1 C2 . 1.511(4)
C1 C7 . 1.516(4)
C1 H1 . 1.0000
C2 C11 . 1.390(4)
C2 C3 . 1.401(4)
C3 C8 . 1.398(4)
C3 C4 . 1.478(4)
C4 C5 . 1.414(4)
C4 H4 . 1.0000
C5 C6 . 1.480(4)
C5 H5 . 1.0000
C6 C12 . 1.400(4)
C6 C7 . 1.403(4)
C7 C15 . 1.389(4)
C8 C9 . 1.379(4)
C8 H8 . 0.9500
C9 C10 . 1.374(4)
C9 H9 . 0.9500
C10 C11 . 1.382(4)
C10 H10 . 0.9500
C11 H11 . 0.9500
C12 C13 . 1.386(4)
C12 H12 . 0.9500
C13 C14 . 1.376(4)
C13 H13 . 0.9500
C14 C15 . 1.385(4)
C14 H14 . 0.9500
C15 H15 . 0.9500
C16 C22 . 1.504(4)
C16 C17 . 1.516(4)
C16 H16 . 0.95(3)
C17 C26 . 1.400(4)
C17 C18 . 1.406(4)
C18 C23 . 1.395(4)
C18 C19 . 1.484(4)
C19 C20 . 1.417(4)
C19 H19 . 1.0000
C20 C21 . 1.479(4)
C20 H20 . 1.0000
C21 C27 . 1.395(4)
C21 C22 . 1.406(4)
C22 C30 . 1.391(4)
C23 C24 . 1.386(4)
C23 H23 . 0.95(3)
C24 C25 . 1.380(5)
C24 H24 . 0.9500
C25 C26 . 1.381(4)
C25 H25 . 0.91(3)
C26 H26 . 0.9500
C27 C28 . 1.386(4)
C27 H27 . 0.9500
C28 C29 . 1.386(5)
C28 H28 . 0.9500
C29 C30 . 1.381(4)
C29 H29 . 0.9500
C30 H30 . 0.9500
C31 C32 . 1.515(4)
C31 H31A . 0.9900
C31 H31B . 0.9900
C32 H32A . 0.9900
C32 H32B . 0.9900
C33 H33A . 0.9800
C33 H33B . 0.9800
C33 H33C . 0.9800
C34 C34 2_776 1.513(5)
C34 H34A . 0.9900
C34 H34B . 0.9900

loop_
_geom_torsion_atom_site_label_1
_geom_torsion_atom_site_label_2
_geom_torsion_atom_site_label_3
_geom_torsion_atom_site_label_4
_geom_torsion_site_symmetry_4
_geom_torsion
N2 Ru1 N1 C32 . 41.6(2)
C20 Ru1 N1 C32 . -32.7(3)
C4 Ru1 N1 C32 . -113.8(2)
C5 Ru1 N1 C32 . -151.7(2)
C19 Ru1 N1 C32 . 80.7(5)
Cl1 Ru1 N1 C32 . 123.69(19)
N2 Ru1 N1 C1 . 170.7(2)
C20 Ru1 N1 C1 . 96.5(3)
C4 Ru1 N1 C1 . 15.4(2)
C5 Ru1 N1 C1 . -22.6(2)
C19 Ru1 N1 C1 . -150.2(4)
Cl1 Ru1 N1 C1 . -107.14(19)
N1 Ru1 N2 C31 . -30.3(2)
C20 Ru1 N2 C31 . 120.2(2)
C4 Ru1 N2 C31 . 39.8(4)
C5 Ru1 N2 C31 . -82.9(4)
C19 Ru1 N2 C31 . 158.2(2)
Cl1 Ru1 N2 C31 . -115.6(2)
N1 Ru1 N2 C16 . -162.9(2)
C20 Ru1 N2 C16 . -12.4(2)
C4 Ru1 N2 C16 . -92.8(3)
C5 Ru1 N2 C16 . 144.5(3)
C19 Ru1 N2 C16 . 25.6(2)
Cl1 Ru1 N2 C16 . 111.8(2)
C32 N1 C1 C2 . 65.2(4)
Ru1 N1 C1 C2 . -58.9(3)
C32 N1 C1 C7 . -171.4(3)
Ru1 N1 C1 C7 . 64.5(3)
N1 C1 C2 C11 . -120.7(3)
C7 C1 C2 C11 . 118.2(3)
N1 C1 C2 C3 . 58.9(3)
C7 C1 C2 C3 . -62.2(3)
C11 C2 C3 C8 . 0.2(4)
C1 C2 C3 C8 . -179.4(2)
C11 C2 C3 C4 . 178.3(2)
C1 C2 C3 C4 . -1.3(4)
C8 C3 C4 C5 . -143.9(3)
C2 C3 C4 C5 . 38.0(4)
C8 C3 C4 Ru1 . 132.2(2)
C2 C3 C4 Ru1 . -45.9(3)
N1 Ru1 C4 C5 . -88.89(18)
N2 Ru1 C4 C5 . -156.7(2)
C20 Ru1 C4 C5 . 121.65(19)
C19 Ru1 C4 C5 . 87.66(19)
Cl1 Ru1 C4 C5 . -5.8(2)
N1 Ru1 C4 C3 . 33.1(2)
N2 Ru1 C4 C3 . -34.7(4)
C20 Ru1 C4 C3 . -116.4(2)
C5 Ru1 C4 C3 . 122.0(3)
C19 Ru1 C4 C3 . -150.4(2)
Cl1 Ru1 C4 C3 . 116.21(19)
C3 C4 C5 C6 . 0.3(5)
Ru1 C4 C5 C6 . 107.4(3)
C3 C4 C5 Ru1 . -107.1(3)
N1 Ru1 C5 C4 . 91.18(18)
N2 Ru1 C5 C4 . 142.6(3)
C20 Ru1 C5 C4 . -61.2(2)
C19 Ru1 C5 C4 . -99.68(19)
Cl1 Ru1 C5 C4 . 175.11(18)
N1 Ru1 C5 C6 . -29.1(2)
N2 Ru1 C5 C6 . 22.3(5)
C20 Ru1 C5 C6 . 178.4(2)
C4 Ru1 C5 C6 . -120.3(3)
C19 Ru1 C5 C6 . 140.0(2)
Cl1 Ru1 C5 C6 . 54.79(19)
C4 C5 C6 C12 . 142.4(3)
Ru1 C5 C6 C12 . -134.5(2)
C4 C5 C6 C7 . -36.5(4)
Ru1 C5 C6 C7 . 46.6(3)
C12 C6 C7 C15 . -1.5(4)
C5 C6 C7 C15 . 177.4(3)
C12 C6 C7 C1 . 178.9(3)
C5 C6 C7 C1 . -2.2(4)
N1 C1 C7 C15 . 122.7(3)
C2 C1 C7 C15 . -114.9(3)
N1 C1 C7 C6 . -57.7(4)
C2 C1 C7 C6 . 64.8(3)
C2 C3 C8 C9 . -0.9(4)
C4 C3 C8 C9 . -179.1(3)
C3 C8 C9 C10 . 1.0(4)
C8 C9 C10 C11 . -0.5(4)
C9 C10 C11 C2 . -0.2(4)
C3 C2 C11 C10 . 0.4(4)
C1 C2 C11 C10 . 180.0(3)
C7 C6 C12 C13 . 2.4(4)
C5 C6 C12 C13 . -176.5(3)
C6 C12 C13 C14 . -1.4(4)
C12 C13 C14 C15 . -0.7(4)
C13 C14 C15 C7 . 1.6(4)
C6 C7 C15 C14 . -0.5(4)
C1 C7 C15 C14 . 179.1(3)
C31 N2 C16 C22 . -71.9(3)
Ru1 N2 C16 C22 . 57.5(3)
C31 N2 C16 C17 . 164.1(3)
Ru1 N2 C16 C17 . -66.4(3)
N2 C16 C17 C26 . -125.0(3)
C22 C16 C17 C26 . 111.4(3)
N2 C16 C17 C18 . 56.8(4)
C22 C16 C17 C18 . -66.9(4)
C26 C17 C18 C23 . 1.9(4)
C16 C17 C18 C23 . -179.9(3)
C26 C17 C18 C19 . -175.5(3)
C16 C17 C18 C19 . 2.7(5)
C23 C18 C19 C20 . -139.1(3)
C17 C18 C19 C20 . 38.3(5)
C23 C18 C19 Ru1 . 138.2(3)
C17 C18 C19 Ru1 . -44.4(4)
N1 Ru1 C19 C20 . -130.3(4)
N2 Ru1 C19 C20 . -91.92(18)
C4 Ru1 C19 C20 . 64.49(19)
C5 Ru1 C19 C20 . 102.94(18)
Cl1 Ru1 C19 C20 . -173.16(17)
N1 Ru1 C19 C18 . -12.6(6)
N2 Ru1 C19 C18 . 25.8(2)
C20 Ru1 C19 C18 . 117.7(3)
C4 Ru1 C19 C18 . -177.8(2)
C5 Ru1 C19 C18 . -139.4(2)
Cl1 Ru1 C19 C18 . -55.5(2)
C18 C19 C20 C21 . -1.9(5)
Ru1 C19 C20 C21 . 107.2(3)
C18 C19 C20 Ru1 . -109.1(3)
N1 Ru1 C20 C19 . 159.52(19)
N2 Ru1 C20 C19 . 88.18(18)
C4 Ru1 C20 C19 . -117.89(19)
C5 Ru1 C20 C19 . -85.09(19)
Cl1 Ru1 C20 C19 . 8.2(2)
N1 Ru1 C20 C21 . 36.6(3)
N2 Ru1 C20 C21 . -34.7(2)
C4 Ru1 C20 C21 . 119.2(2)
C5 Ru1 C20 C21 . 152.0(2)
C19 Ru1 C20 C21 . -122.9(3)
Cl1 Ru1 C20 C21 . -114.7(2)
C19 C20 C21 C27 . 142.6(3)
Ru1 C20 C21 C27 . -132.8(3)
C19 C20 C21 C22 . -40.2(5)
Ru1 C20 C21 C22 . 44.4(4)
C27 C21 C22 C30 . 1.0(5)
C20 C21 C22 C30 . -176.3(3)
C27 C21 C22 C16 . -177.7(3)
C20 C21 C22 C16 . 5.1(5)
N2 C16 C22 C30 . 119.6(3)
C17 C16 C22 C30 . -118.0(3)
N2 C16 C22 C21 . -61.8(4)
C17 C16 C22 C21 . 60.6(4)
C17 C18 C23 C24 . -2.9(5)
C19 C18 C23 C24 . 174.6(3)
C18 C23 C24 C25 . 1.6(5)
C23 C24 C25 C26 . 0.9(5)
C24 C25 C26 C17 . -1.9(5)
C18 C17 C26 C25 . 0.5(5)
C16 C17 C26 C25 . -177.8(3)
C22 C21 C27 C28 . 0.4(5)
C20 C21 C27 C28 . 177.8(3)
C21 C27 C28 C29 . -1.3(5)
C27 C28 C29 C30 . 0.9(5)
C28 C29 C30 C22 . 0.5(5)
C21 C22 C30 C29 . -1.4(5)
C16 C22 C30 C29 . 177.2(3)
C16 N2 C31 C32 . 147.2(3)
Ru1 N2 C31 C32 . 13.2(3)
C1 N1 C32 C31 . -176.9(3)
Ru1 N1 C32 C31 . -45.6(3)
N2 C31 C32 N1 . 22.1(4)
C33 O1 C34 C34 2_776 -164.7(3)
